data_7009041
loop_
_publ_author_name
'Brait, Sabrina'
'Gervasio, Giuliana'
'Marabello, Domenica'
'Sappa, Enrico'

_publ_section_title
;
 Metal fragment condensation and carbon--carbon bond cleavage in
 reactions of [Fe3(CO)12] with internal propargyl alcohols. Structures
 of the &#x201C;bow tie&#x201D; acetylide complexes [Fe5(CO)14(C2R)2]
 (R&#x2005;=Me or Et)
;
_journal_issue 6
_journal_name_full 'Journal of the Chemical Society, Dalton Transactions'
_journal_page_first 989
_journal_paper_doi 10.1039/a908308a
_journal_year 2000
_chemical_formula_sum 'C22 H10 Fe5 O14'
_chemical_formula_weight 777.55
_space_group_IT_number 2
_symmetry_space_group_name_Hall '-P 1'
_symmetry_space_group_name_H-M 'P -1'
_atom_sites_solution_primary direct
_atom_sites_solution_secondary difmap
_audit_creation_method 'manual editing'
_cell_angle_alpha 88.53(4)
_cell_angle_beta 84.83(4)
_cell_angle_gamma 76.67(4)
_cell_formula_units_Z 2
_cell_length_a 9.009(5)
_cell_length_b 9.949(5)
_cell_length_c 15.673(8)
_cell_measurement_reflns_used 30
_cell_measurement_temperature 293(2)
_cell_measurement_theta_max 17.5
_cell_measurement_theta_min 10
_cell_volume 1361.4(13)
_computing_cell_refinement 'Siemens P3'
_computing_data_collection 'Siemens P3'
_computing_data_reduction 'Siemens P3'
_computing_structure_refinement 'SHELXL-93 (Sheldrick,1993)'
_computing_structure_solution 'SHELXS-86 (Sheldrick,1990)'
_diffrn_ambient_temperature 293(2)
_diffrn_measurement_device ' Siemens P4 '
_diffrn_measurement_method theta-2theta
_diffrn_radiation_monochromator graphite
_diffrn_radiation_source 'fine-focus sealed tube'
_diffrn_radiation_type MoK\a
_diffrn_radiation_wavelength 0.71073
_diffrn_reflns_av_R_equivalents 0.0331
_diffrn_reflns_av_sigmaI/netI 0.0959
_diffrn_reflns_limit_h_max 10
_diffrn_reflns_limit_h_min -10
_diffrn_reflns_limit_k_max 11
_diffrn_reflns_limit_k_min -11
_diffrn_reflns_limit_l_max 18
_diffrn_reflns_limit_l_min 0
_diffrn_reflns_number 4932
_diffrn_reflns_theta_max 25.05
_diffrn_reflns_theta_min 2.10
_diffrn_standards_decay_% 0
_diffrn_standards_interval_count 50
_diffrn_standards_number 2
_exptl_absorpt_coefficient_mu 2.669
_exptl_absorpt_correction_T_max 0.216
_exptl_absorpt_correction_T_min 0.156
_exptl_absorpt_correction_type 'semi-empirical from psi-scan'
_exptl_crystal_colour black
_exptl_crystal_density_diffrn 1.897
_exptl_crystal_description prism
_exptl_crystal_F_000 768
_exptl_crystal_size_max '0.14 x 0.26 x 0.54 '
_refine_diff_density_max 0.557
_refine_diff_density_min -0.487
_refine_diff_density_rms 0.106
_refine_ls_extinction_method none
_refine_ls_goodness_of_fit_all 1.043
_refine_ls_goodness_of_fit_obs 1.120
_refine_ls_matrix_type full
_refine_ls_number_parameters 400
_refine_ls_number_reflns 4749
_refine_ls_number_restraints 0
_refine_ls_restrained_S_all 1.139
_refine_ls_restrained_S_obs 1.120
_refine_ls_R_factor_all 0.1219
_refine_ls_R_factor_obs 0.0532
_refine_ls_shift/esd_max 0.150
_refine_ls_shift/esd_mean 0.010
_refine_ls_structure_factor_coef Fsqd
_refine_ls_weighting_details 'w=1/[\s^2^(Fo^2^)+(0.0417P)^2^+1.4963P] where P=(Fo^2^+2Fc^2^)/3'
_refine_ls_weighting_scheme calc
_refine_ls_wR_factor_all 0.1168
_refine_ls_wR_factor_obs 0.0946
_reflns_number_observed 2723
_reflns_number_total 4749
_reflns_observed_criterion >2sigma(I)
_cod_data_source_file a908308a.txt
_cod_data_source_block Fe5(CO)14(C2Et)2
_cod_depositor_comments
;
The following automatic conversions were performed:

'_refine_ls_weighting_scheme' value 'calc
w=1/[\s^2^(Fo^2^)+(0.0417P)^2^+1.4963P] where P=(Fo^2^+2Fc^2^)/3' was
changed to 'calc'. New tag '_refine_ls_weighting_details' was
created. The value of the new tag was set to
'w=1/[\s^2^(Fo^2^)+(0.0417P)^2^+1.4963P] where P=(Fo^2^+2Fc^2^)/3'.

Automatic conversion script
Id: cif_fix_values 3143 2015-03-26 13:38:13Z robertas 
;
_cod_original_cell_volume 1361(1)
_cod_database_code 7009041

loop_
_symmetry_equiv_pos_as_xyz
'x, y, z'
'-x, -y, -z'

loop_
_atom_site_aniso_label
_atom_site_aniso_U_11
_atom_site_aniso_U_22
_atom_site_aniso_U_33
_atom_site_aniso_U_23
_atom_site_aniso_U_13
_atom_site_aniso_U_12
Fe1 0.0301(6) 0.0342(7) 0.0427(7) -0.0044(5) -0.0017(5) -0.0039(5)
Fe2 0.0242(6) 0.0373(7) 0.0470(7) 0.0016(5) 0.0009(5) -0.0031(5)
Fe3 0.0286(6) 0.0309(6) 0.0314(6) 0.0033(5) -0.0010(5) -0.0016(5)
Fe4 0.0350(6) 0.0430(7) 0.0296(6) 0.0025(5) 0.0002(5) -0.0033(5)
Fe5 0.0397(7) 0.0317(6) 0.0419(7) -0.0032(5) -0.0017(5) 0.0024(5)
C1 0.029(4) 0.040(5) 0.033(4) 0.004(4) 0.001(3) -0.002(4)
C2 0.025(4) 0.042(5) 0.038(4) 0.007(4) -0.002(3) -0.003(4)
C3 0.046(5) 0.044(6) 0.060(6) 0.019(5) -0.001(5) 0.002(5)
C4 0.110(11) 0.077(8) 0.055(8) 0.029(6) -0.027(7) 0.003(8)
C5 0.021(4) 0.030(4) 0.041(5) -0.006(4) 0.000(3) -0.001(3)
C6 0.030(4) 0.031(4) 0.042(5) -0.003(4) -0.006(4) 0.002(3)
C7 0.042(6) 0.072(7) 0.043(5) 0.000(5) -0.010(4) -0.005(5)
C8 0.046(6) 0.081(8) 0.075(8) 0.014(6) -0.025(6) -0.007(6)
C11 0.051(6) 0.038(6) 0.095(8) -0.005(5) 0.007(5) -0.017(5)
O11 0.077(5) 0.049(5) 0.131(7) -0.011(5) -0.011(5) -0.003(4)
C12 0.041(5) 0.042(5) 0.057(6) -0.014(4) -0.005(4) -0.007(4)
O12 0.044(4) 0.107(6) 0.092(5) -0.040(4) 0.009(4) -0.035(4)
C13 0.067(6) 0.053(6) 0.045(6) -0.016(5) -0.012(5) -0.009(5)
O13 0.104(6) 0.109(6) 0.057(5) -0.011(4) -0.014(4) -0.025(5)
C21 0.031(5) 0.042(5) 0.065(6) 0.002(5) 0.006(4) -0.007(4)
O21 0.048(4) 0.051(4) 0.128(6) 0.001(4) 0.009(4) 0.005(3)
C22 0.038(5) 0.055(6) 0.057(6) 0.003(5) -0.003(4) -0.009(4)
O22 0.060(4) 0.096(6) 0.092(5) -0.018(4) -0.028(4) -0.025(4)
C23 0.031(5) 0.050(6) 0.055(6) -0.002(5) 0.018(4) 0.000(4)
O23 0.076(5) 0.092(6) 0.063(5) 0.001(4) 0.030(4) -0.012(4)
C31 0.041(5) 0.045(5) 0.046(5) 0.010(4) 0.000(4) 0.003(4)
O31 0.079(5) 0.078(5) 0.047(4) 0.028(4) 0.006(3) 0.000(4)
C32 0.048(5) 0.033(5) 0.057(6) 0.008(4) 0.002(5) -0.006(4)
O32 0.049(4) 0.049(4) 0.115(6) -0.013(4) -0.002(4) -0.020(3)
C41 0.043(5) 0.050(6) 0.042(5) 0.002(4) 0.003(4) -0.004(4)
O41 0.091(5) 0.056(4) 0.075(5) 0.024(4) 0.013(4) -0.024(4)
C42 0.052(6) 0.061(6) 0.031(5) -0.003(4) -0.001(4) -0.006(5)
O42 0.080(5) 0.120(7) 0.063(5) -0.009(4) -0.031(4) -0.025(5)
C51 0.041(5) 0.041(5) 0.059(6) -0.011(5) -0.001(4) -0.002(4)
O51 0.089(5) 0.058(4) 0.064(4) 0.025(4) -0.007(4) -0.015(4)
C52 0.056(6) 0.051(6) 0.057(6) 0.003(5) 0.004(5) 0.009(5)
O52 0.065(5) 0.092(6) 0.113(6) 0.009(5) 0.027(5) 0.034(4)
C43 0.053(6) 0.060(6) 0.038(5) 0.003(4) -0.007(5) -0.007(5)
O43 0.070(5) 0.094(5) 0.058(4) -0.007(4) 0.023(4) 0.003(4)
C53 0.068(7) 0.058(6) 0.053(6) -0.011(5) 0.002(5) -0.011(5)
O53 0.109(6) 0.106(6) 0.075(5) -0.038(5) -0.012(5) -0.027(5)

loop_
_atom_site_label
_atom_site_type_symbol
_atom_site_fract_x
_atom_site_fract_y
_atom_site_fract_z
_atom_site_U_iso_or_equiv
_atom_site_thermal_displace_type
_atom_site_occupancy
_atom_site_calc_flag
_atom_site_refinement_flags
_atom_site_disorder_group
Fe1 Fe 0.82598(12) 1.00065(11) 0.33035(7) 0.0362(3) Uani 1 d . .
Fe2 Fe 0.59949(12) 0.91667(11) 0.29822(7) 0.0371(3) Uani 1 d . .
Fe3 Fe 0.86983(11) 0.73541(11) 0.29113(7) 0.0313(3) Uani 1 d . .
Fe4 Fe 1.01208(12) 0.75847(12) 0.14015(7) 0.0370(3) Uani 1 d . .
Fe5 Fe 1.06115(13) 0.52568(11) 0.23216(7) 0.0396(3) Uani 1 d . .
C1 C 0.8113(8) 0.8932(8) 0.2240(5) 0.035(2) Uani 1 d . .
C2 C 0.7260(8) 1.0170(8) 0.2139(5) 0.036(2) Uani 1 d . .
C3 C 0.6836(10) 1.1317(9) 0.1516(6) 0.053(2) Uani 1 d . .
H3A H 0.6334(93) 1.2224(87) 0.1868(52) 0.070 Uiso 1 d . .
H3B H 0.7830(96) 1.1466(83) 0.1153(52) 0.070 Uiso 1 d . .
C4 C 0.5897(15) 1.1007(14) 0.0836(7) 0.084(4) Uani 1 d . .
H4A H 0.5071(125) 1.0946(123) 0.1093(74) 0.100 Uiso 1 d . .
H4B H 0.6179(117) 1.0154(104) 0.0537(65) 0.100 Uiso 1 d . .
H4C H 0.5703(107) 1.1821(103) 0.0372(62) 0.100 Uiso 1 d . .
C5 C 1.0942(7) 0.7188(7) 0.2432(5) 0.032(2) Uani 1 d . .
C6 C 1.1062(8) 0.6676(7) 0.3191(5) 0.036(2) Uani 1 d . .
C7 C 1.1823(10) 0.6504(11) 0.4013(6) 0.053(3) Uani 1 d . .
H7A H 1.1273(97) 0.6381(90) 0.4516(56) 0.070 Uiso 1 d . .
H7B H 1.2001(101) 0.7302(89) 0.4145(57) 0.070 Uiso 1 d . .
C8 C 1.3442(11) 0.5636(13) 0.3901(8) 0.068(3) Uani 1 d . .
H8A H 1.4069(113) 0.5927(108) 0.3526(65) 0.090 Uiso 1 d . .
H8B H 1.3844(108) 0.5696(100) 0.4436(63) 0.090 Uiso 1 d . .
H8C H 1.3402(105) 0.4780(100) 0.3599(62) 0.090 Uiso 1 d . .
C11 C 0.7465(10) 1.1776(10) 0.3474(7) 0.061(3) Uani 1 d . .
O11 O 0.6936(8) 1.2945(7) 0.3573(5) 0.087(2) Uani 1 d . .
C12 C 1.0193(10) 1.0158(8) 0.3093(5) 0.047(2) Uani 1 d . .
O12 O 1.1423(7) 1.0248(7) 0.2944(4) 0.079(2) Uani 1 d . .
C13 C 0.8277(10) 0.9650(9) 0.4412(6) 0.055(2) Uani 1 d . .
O13 O 0.8299(9) 0.9484(8) 0.5136(5) 0.089(2) Uani 1 d . .
C21 C 0.4696(9) 1.0781(9) 0.3120(6) 0.047(2) Uani 1 d . .
O21 O 0.3877(7) 1.1842(7) 0.3205(5) 0.079(2) Uani 1 d . .
C22 C 0.4900(9) 0.8444(9) 0.2278(6) 0.050(2) Uani 1 d . .
O22 O 0.4186(7) 0.8028(7) 0.1833(5) 0.080(2) Uani 1 d . .
C23 C 0.5323(9) 0.8579(9) 0.3995(6) 0.048(2) Uani 1 d . .
O23 O 0.4877(8) 0.8303(7) 0.4661(4) 0.081(2) Uani 1 d . .
C31 C 0.8291(9) 0.6887(8) 0.3991(6) 0.046(2) Uani 1 d . .
O31 O 0.8103(7) 0.6492(7) 0.4679(4) 0.072(2) Uani 1 d . .
C32 C 0.7639(10) 0.6178(8) 0.2557(6) 0.047(2) Uani 1 d . .
O32 O 0.6830(7) 0.5531(6) 0.2368(5) 0.069(2) Uani 1 d . .
C41 C 1.0449(9) 0.9249(9) 0.1096(5) 0.047(2) Uani 1 d . .
O41 O 1.0754(8) 1.0262(7) 0.0889(4) 0.074(2) Uani 1 d . .
C42 C 0.8695(10) 0.7399(9) 0.0685(5) 0.049(2) Uani 1 d . .
O42 O 0.7785(8) 0.7272(8) 0.0266(4) 0.086(2) Uani 1 d . .
C51 C 1.0400(9) 0.4055(9) 0.3197(6) 0.048(2) Uani 1 d . .
O51 O 1.0244(8) 0.3350(7) 0.3748(4) 0.071(2) Uani 1 d . .
C52 C 1.2559(11) 0.4480(9) 0.1978(6) 0.059(3) Uani 1 d . .
O52 O 1.3793(8) 0.4001(8) 0.1759(5) 0.101(3) Uani 1 d . .
C43 C 1.1746(10) 0.6733(9) 0.0724(5) 0.051(2) Uani 1 d . .
O43 O 1.2797(8) 0.6240(7) 0.0296(4) 0.079(2) Uani 1 d . .
C53 C 0.9856(11) 0.4429(10) 0.1543(6) 0.060(3) Uani 1 d . .
O53 O 0.9381(9) 0.3850(8) 0.1039(5) 0.095(3) Uani 1 d . .

loop_
_atom_type_symbol
_atom_type_description
_atom_type_scat_dispersion_real
_atom_type_scat_dispersion_imag
_atom_type_scat_source
C C 0.0033 0.0016 'International Tables Vol C Tables 4.2.6.8 and 6.1.1.4'
H H 0.0000 0.0000 'International Tables Vol C Tables 4.2.6.8 and 6.1.1.4'
O O 0.0106 0.0060 'International Tables Vol C Tables 4.2.6.8 and 6.1.1.4'
Fe Fe 0.3463 0.8444 'International Tables Vol C Tables 4.2.6.8 and 6.1.1.4'

loop_
_geom_angle_atom_site_label_1
_geom_angle_atom_site_label_2
_geom_angle_atom_site_label_3
_geom_angle
_geom_angle_site_symmetry_1
_geom_angle_site_symmetry_3
_geom_angle_publ_flag
C11 Fe1 C13 92.6(4) . . ?
C11 Fe1 C12 96.2(4) . . ?
C13 Fe1 C12 98.4(4) . . ?
C11 Fe1 C1 125.7(4) . . ?
C13 Fe1 C1 135.7(4) . . ?
C12 Fe1 C1 98.4(3) . . ?
C11 Fe1 C2 89.0(4) . . ?
C13 Fe1 C2 152.9(4) . . ?
C12 Fe1 C2 108.4(3) . . ?
C1 Fe1 C2 36.9(3) . . ?
C11 Fe1 Fe2 101.7(3) . . ?
C13 Fe1 Fe2 100.6(3) . . ?
C12 Fe1 Fe2 153.2(3) . . ?
C1 Fe1 Fe2 54.9(2) . . ?
C2 Fe1 Fe2 52.8(2) . . ?
C11 Fe1 Fe3 164.2(3) . . ?
C13 Fe1 Fe3 92.7(3) . . ?
C12 Fe1 Fe3 97.8(3) . . ?
C1 Fe1 Fe3 44.5(2) . . ?
C2 Fe1 Fe3 79.6(2) . . ?
Fe2 Fe1 Fe3 62.65(5) . . ?
C21 Fe2 C23 91.3(4) . . ?
C21 Fe2 C22 96.5(4) . . ?
C23 Fe2 C22 100.6(4) . . ?
C21 Fe2 C2 86.0(3) . . ?
C23 Fe2 C2 157.0(4) . . ?
C22 Fe2 C2 102.4(3) . . ?
C21 Fe2 C1 122.1(3) . . ?
C23 Fe2 C1 136.9(3) . . ?
C22 Fe2 C1 101.4(3) . . ?
C2 Fe2 C1 36.5(3) . . ?
C21 Fe2 Fe1 95.2(3) . . ?
C23 Fe2 Fe1 103.5(3) . . ?
C22 Fe2 Fe1 152.8(3) . . ?
C2 Fe2 Fe1 54.1(2) . . ?
C1 Fe2 Fe1 51.9(2) . . ?
C21 Fe2 Fe3 157.3(3) . . ?
C23 Fe2 Fe3 94.7(3) . . ?
C22 Fe2 Fe3 103.8(3) . . ?
C2 Fe2 Fe3 79.9(2) . . ?
C1 Fe2 Fe3 44.0(2) . . ?
Fe1 Fe2 Fe3 62.07(5) . . ?
C31 Fe3 C32 90.3(4) . . ?
C31 Fe3 C1 135.5(3) . . ?
C32 Fe3 C1 104.3(4) . . ?
C31 Fe3 C5 119.6(3) . . ?
C32 Fe3 C5 119.7(3) . . ?
C1 Fe3 C5 89.5(3) . . ?
C31 Fe3 C6 84.3(3) . . ?
C32 Fe3 C6 122.0(3) . . ?
C1 Fe3 C6 119.3(3) . . ?
C5 Fe3 C6 35.3(3) . . ?
C31 Fe3 Fe5 103.2(3) . . ?
C32 Fe3 Fe5 72.6(3) . . ?
C1 Fe3 Fe5 121.2(2) . . ?
C5 Fe3 Fe5 51.3(2) . . ?
C6 Fe3 Fe5 53.1(2) . . ?
C31 Fe3 Fe4 162.5(3) . . ?
C32 Fe3 Fe4 94.5(3) . . ?
C1 Fe3 Fe4 59.2(2) . . ?
C5 Fe3 Fe4 44.1(2) . . ?
C6 Fe3 Fe4 78.9(2) . . ?
Fe5 Fe3 Fe4 62.53(6) . . ?
C31 Fe3 Fe1 92.4(3) . . ?
C32 Fe3 Fe1 139.2(3) . . ?
C1 Fe3 Fe1 49.7(2) . . ?
C5 Fe3 Fe1 93.8(2) . . ?
C6 Fe3 Fe1 98.7(2) . . ?
Fe5 Fe3 Fe1 145.12(6) . . ?
Fe4 Fe3 Fe1 94.94(6) . . ?
C31 Fe3 Fe2 89.3(3) . . ?
C32 Fe3 Fe2 84.1(3) . . ?
C1 Fe3 Fe2 51.9(2) . . ?
C5 Fe3 Fe2 140.0(2) . . ?
C6 Fe3 Fe2 153.1(2) . . ?
Fe5 Fe3 Fe2 153.30(6) . . ?
Fe4 Fe3 Fe2 107.85(7) . . ?
Fe1 Fe3 Fe2 55.28(5) . . ?
C43 Fe4 C41 91.6(4) . . ?
C43 Fe4 C42 96.0(4) . . ?
C41 Fe4 C42 101.8(4) . . ?
C43 Fe4 C5 98.0(3) . . ?
C41 Fe4 C5 105.3(3) . . ?
C42 Fe4 C5 148.9(3) . . ?
C43 Fe4 C1 173.0(3) . . ?
C41 Fe4 C1 81.5(3) . . ?
C42 Fe4 C1 86.4(3) . . ?
C5 Fe4 C1 83.0(3) . . ?
C43 Fe4 Fe3 141.0(3) . . ?
C41 Fe4 Fe3 117.6(3) . . ?
C42 Fe4 Fe3 102.0(3) . . ?
C5 Fe4 Fe3 51.6(2) . . ?
C1 Fe4 Fe3 43.9(2) . . ?
C43 Fe4 Fe5 85.3(3) . . ?
C41 Fe4 Fe5 153.4(3) . . ?
C42 Fe4 Fe5 104.8(3) . . ?
C5 Fe4 Fe5 49.3(2) . . ?
C1 Fe4 Fe5 100.5(2) . . ?
Fe3 Fe4 Fe5 56.86(5) . . ?
C53 Fe5 C52 94.3(4) . . ?
C53 Fe5 C51 97.0(4) . . ?
C52 Fe5 C51 96.8(4) . . ?
C53 Fe5 C5 133.8(4) . . ?
C52 Fe5 C5 95.5(4) . . ?
C51 Fe5 C5 126.3(3) . . ?
C53 Fe5 C6 165.5(4) . . ?
C52 Fe5 C6 97.1(4) . . ?
C51 Fe5 C6 90.5(3) . . ?
C5 Fe5 C6 36.1(3) . . ?
C53 Fe5 Fe3 111.6(3) . . ?
C52 Fe5 Fe3 147.7(3) . . ?
C51 Fe5 Fe3 98.8(2) . . ?
C5 Fe5 Fe3 52.7(2) . . ?
C6 Fe5 Fe3 54.8(2) . . ?
C53 Fe5 Fe4 90.4(3) . . ?
C52 Fe5 Fe4 101.9(3) . . ?
C51 Fe5 Fe4 159.3(2) . . ?
C5 Fe5 Fe4 43.4(2) . . ?
C6 Fe5 Fe4 78.5(2) . . ?
Fe3 Fe5 Fe4 60.60(6) . . ?
C2 C1 Fe3 150.3(6) . . ?
C2 C1 Fe1 74.1(5) . . ?
Fe3 C1 Fe1 85.8(3) . . ?
C2 C1 Fe2 69.4(4) . . ?
Fe3 C1 Fe2 84.1(3) . . ?
Fe1 C1 Fe2 73.2(2) . . ?
C2 C1 Fe4 132.8(6) . . ?
Fe3 C1 Fe4 76.8(3) . . ?
Fe1 C1 Fe4 126.9(3) . . ?
Fe2 C1 Fe4 150.3(4) . . ?
C1 C2 C3 144.4(7) . . ?
C1 C2 Fe2 74.0(5) . . ?
C3 C2 Fe2 133.1(6) . . ?
C1 C2 Fe1 69.0(4) . . ?
C3 C2 Fe1 133.6(6) . . ?
Fe2 C2 Fe1 73.1(2) . . ?
C2 C3 C4 114.0(8) . . ?
C2 C3 H3A 107.8(46) . . ?
C4 C3 H3A 114.4(45) . . ?
C2 C3 H3B 109.6(46) . . ?
C4 C3 H3B 102.0(44) . . ?
H3A C3 H3B 108.7(62) . . ?
C3 C4 H4A 105.0(86) . . ?
C3 C4 H4B 120.9(66) . . ?
H4A C4 H4B 101.0(100) . . ?
C3 C4 H4C 111.4(53) . . ?
H4A C4 H4C 109.7(97) . . ?
H4B C4 H4C 108.0(79) . . ?
C6 C5 Fe4 156.9(6) . . ?
C6 C5 Fe5 75.8(5) . . ?
Fe4 C5 Fe5 87.3(3) . . ?
C6 C5 Fe3 76.5(5) . . ?
Fe4 C5 Fe3 84.2(3) . . ?
Fe5 C5 Fe3 76.0(2) . . ?
C5 C6 C7 150.2(8) . . ?
C5 C6 Fe5 68.1(4) . . ?
C7 C6 Fe5 133.1(6) . . ?
C5 C6 Fe3 68.1(4) . . ?
C7 C6 Fe3 132.7(6) . . ?
Fe5 C6 Fe3 72.1(2) . . ?
C6 C7 C8 112.2(8) . . ?
C6 C7 H7A 119.8(56) . . ?
C8 C7 H7A 115.9(57) . . ?
C6 C7 H7B 108.4(63) . . ?
C8 C7 H7B 100.2(61) . . ?
H7A C7 H7B 96.5(76) . . ?
C7 C8 H8A 116.6(72) . . ?
C7 C8 H8B 104.7(61) . . ?
H8A C8 H8B 104.7(88) . . ?
C7 C8 H8C 107.0(55) . . ?
H8A C8 H8C 97.6(87) . . ?
H8B C8 H8C 127.0(86) . . ?
O11 C11 Fe1 178.9(10) . . ?
O12 C12 Fe1 178.7(8) . . ?
O13 C13 Fe1 176.6(9) . . ?
O21 C21 Fe2 178.6(8) . . ?
O22 C22 Fe2 178.0(8) . . ?
O23 C23 Fe2 174.8(8) . . ?
O31 C31 Fe3 174.9(7) . . ?
O32 C32 Fe3 172.7(7) . . ?
O41 C41 Fe4 175.5(8) . . ?
O42 C42 Fe4 177.7(8) . . ?
O51 C51 Fe5 177.9(8) . . ?
O52 C52 Fe5 179.3(9) . . ?
O43 C43 Fe4 177.2(8) . . ?
O53 C53 Fe5 178.1(9) . . ?

loop_
_geom_bond_atom_site_label_1
_geom_bond_atom_site_label_2
_geom_bond_distance
_geom_bond_site_symmetry_2
_geom_bond_publ_flag
Fe1 C11 1.758(9) . ?
Fe1 C13 1.764(10) . ?
Fe1 C12 1.783(9) . ?
Fe1 C1 2.033(7) . ?
Fe1 C2 2.093(7) . ?
Fe1 Fe2 2.471(2) . ?
Fe1 Fe3 2.656(2) . ?
Fe2 C21 1.761(9) . ?
Fe2 C23 1.781(9) . ?
Fe2 C22 1.808(10) . ?
Fe2 C2 2.056(7) . ?
Fe2 C1 2.111(7) . ?
Fe2 Fe3 2.671(2) . ?
Fe3 C31 1.773(9) . ?
Fe3 C32 1.798(9) . ?
Fe3 C1 1.866(8) . ?
Fe3 C5 2.063(7) . ?
Fe3 C6 2.161(7) . ?
Fe3 Fe5 2.517(2) . ?
Fe3 Fe4 2.618(2) . ?
Fe4 C43 1.784(9) . ?
Fe4 C41 1.794(9) . ?
Fe4 C42 1.824(9) . ?
Fe4 C5 1.833(8) . ?
Fe4 C1 2.311(7) . ?
Fe4 Fe5 2.667(2) . ?
Fe5 C53 1.757(10) . ?
Fe5 C52 1.787(9) . ?
Fe5 C51 1.823(10) . ?
Fe5 C5 2.025(7) . ?
Fe5 C6 2.116(7) . ?
C1 C2 1.307(10) . ?
C2 C3 1.486(11) . ?
C3 C4 1.50(2) . ?
C3 H3A 1.06(8) . ?
C3 H3B 1.05(8) . ?
C4 H4A 0.83(10) . ?
C4 H4B 0.95(10) . ?
C4 H4C 1.07(10) . ?
C5 C6 1.285(10) . ?
C6 C7 1.501(11) . ?
C7 C8 1.511(13) . ?
C7 H7A 0.91(8) . ?
C7 H7B 0.88(8) . ?
C8 H8A 0.87(10) . ?
C8 H8B 0.95(9) . ?
C8 H8C 0.99(9) . ?
C11 O11 1.160(10) . ?
C12 O12 1.136(9) . ?
C13 O13 1.145(10) . ?
C21 O21 1.143(9) . ?
C22 O22 1.137(9) . ?
C23 O23 1.135(9) . ?
C31 O31 1.149(9) . ?
C32 O32 1.139(9) . ?
C41 O41 1.137(9) . ?
C42 O42 1.126(9) . ?
C51 O51 1.118(9) . ?
C52 O52 1.129(10) . ?
C43 O43 1.129(9) . ?
C53 O53 1.156(10) . ?
